data_2236942
loop_
_publ_author_name
'Sreenivasa, S.'
'ManojKumar, K. E.'
'Suchetan, P. A.'
'Mohan, N. R'
'Palakshamurthy, B. S.'

_publ_section_title
;
 (<i>E</i>)-3-Chloro-<i>N</i>'-hydroxybenzene-1-carboximidamide
;
_journal_coeditor_code JJ2159
_journal_issue 12
_journal_name_full 'Acta Crystallographica Section E'
_journal_page_first o3402
_journal_paper_doi 10.1107/S1600536812046612
_journal_volume 68
_journal_year 2012
_chemical_formula_iupac 'C7 H7 Cl N2 O'
_chemical_formula_moiety 'C7 H7 Cl N2 O'
_chemical_formula_sum 'C7 H7 Cl N2 O'
_chemical_formula_weight 170.60
_chemical_melting_point 386
_chemical_name_common (E)-3-chloro-N'-hydroxybenzamidine
_chemical_name_systematic
;
(<i>E</i>)-3-chloro-<i>N</i>'-hydroxybenzamidine
;
_space_group_IT_number 2
_symmetry_cell_setting triclinic
_symmetry_space_group_name_Hall '-P 1'
_symmetry_space_group_name_H-M 'P -1'
_atom_sites_solution_hydrogens geom
_atom_sites_solution_primary direct
_atom_sites_solution_secondary difmap
_audit_creation_method SHELXL-97
_cell_angle_alpha 74.000(12)
_cell_angle_beta 89.952(12)
_cell_angle_gamma 89.877(11)
_cell_formula_units_Z 4
_cell_length_a 5.0018(17)
_cell_length_b 10.984(4)
_cell_length_c 14.407(6)
_cell_measurement_reflns_used 218
_cell_measurement_temperature 298(2)
_cell_measurement_theta_max 25
_cell_measurement_theta_min 1.9
_cell_volume 760.9(5)
_computing_cell_refinement 'APEX2 and SAINT-Plus (Bruker, 2004)'
_computing_data_collection 'APEX2 (Bruker, 2004)'
_computing_data_reduction 'SAINT-Plus and XPREP (Bruker, 2004)'
_computing_molecular_graphics 'ORTEP-3 (Farrugia, 2012)'
_computing_publication_material 'SHELXL97 (Sheldrick, 2008)'
_computing_structure_refinement 'SHELXL97 (Sheldrick, 2008)'
_computing_structure_solution 'SHELXS97 (Sheldrick, 2008)'
_diffrn_ambient_temperature 298(2)
_diffrn_detector_area_resol_mean 1.20
_diffrn_measured_fraction_theta_full 1.000
_diffrn_measured_fraction_theta_max 1.000
_diffrn_measurement_device_type 'Bruker SMART X2S'
_diffrn_measurement_method 'phi and \w scans'
_diffrn_radiation_monochromator graphite
_diffrn_radiation_source 'fine-focus sealed tube'
_diffrn_radiation_type MoK\a
_diffrn_radiation_wavelength 0.71073
_diffrn_reflns_av_R_equivalents 0.0601
_diffrn_reflns_av_sigmaI/netI 0.0407
_diffrn_reflns_limit_h_max 5
_diffrn_reflns_limit_h_min -5
_diffrn_reflns_limit_k_max 13
_diffrn_reflns_limit_k_min -13
_diffrn_reflns_limit_l_max 17
_diffrn_reflns_limit_l_min -17
_diffrn_reflns_number 14972
_diffrn_reflns_theta_full 25.00
_diffrn_reflns_theta_max 25.00
_diffrn_reflns_theta_min 1.93
_diffrn_standards_interval_time 15
_diffrn_standards_number 2656
_exptl_absorpt_coefficient_mu 0.439
_exptl_absorpt_correction_T_max 0.9174
_exptl_absorpt_correction_T_min 0.9020
_exptl_absorpt_correction_type multi-scan
_exptl_absorpt_process_details '(SADABS; Sheldrick, 2004)'
_exptl_crystal_colour colourless
_exptl_crystal_density_diffrn 1.489
_exptl_crystal_density_method 'not measured'
_exptl_crystal_description prism
_exptl_crystal_F_000 352
_exptl_crystal_size_max 0.24
_exptl_crystal_size_mid 0.22
_exptl_crystal_size_min 0.20
_refine_diff_density_max 0.188
_refine_diff_density_min -0.237
_refine_ls_extinction_coef 0.024(4)
_refine_ls_extinction_expression Fc^*^=kFc[1+0.001xFc^2^\l^3^/sin(2\q)]^-1/4^
_refine_ls_extinction_method 'SHELXL97 (Sheldrick, 2008)'
_refine_ls_goodness_of_fit_ref 1.049
_refine_ls_hydrogen_treatment mixed
_refine_ls_matrix_type full
_refine_ls_number_constraints 0
_refine_ls_number_parameters 218
_refine_ls_number_reflns 2655
_refine_ls_number_restraints 0
_refine_ls_restrained_S_all 1.049
_refine_ls_R_factor_all 0.0443
_refine_ls_R_factor_gt 0.0367
_refine_ls_shift/su_max 0.001
_refine_ls_shift/su_mean 0.000
_refine_ls_structure_factor_coef Fsqd
_refine_ls_weighting_details 'calc w=1/[\s^2^(Fo^2^)+(0.0546P)^2^+0.1852P] where P=(Fo^2^+2Fc^2^)/3'
_refine_ls_weighting_scheme calc
_refine_ls_wR_factor_gt 0.1038
_refine_ls_wR_factor_ref 0.1089
_reflns_number_gt 2192
_reflns_number_total 2655
_reflns_threshold_expression I>2sigma(I)
_cod_data_source_file jj2159.cif
_cod_data_source_block I
_cod_database_code 2236942
_cod_database_fobs_code 2236942

loop_
_symmetry_equiv_pos_as_xyz
'x, y, z'
'-x, -y, -z'

loop_
_atom_site_type_symbol
_atom_site_label
_atom_site_fract_x
_atom_site_fract_y
_atom_site_fract_z
_atom_site_U_iso_or_equiv
_atom_site_adp_type
_atom_site_calc_flag
_atom_site_refinement_flags
_atom_site_occupancy
_atom_site_symmetry_multiplicity
H H1B 0.079(5) 0.805(3) 0.050(2) 0.066(8) Uiso d . 1 1
H H3B 0.430(5) 0.301(3) 0.047(2) 0.065(8) Uiso d . 1 1
H H3A 0.247(5) 0.322(2) 0.1254(17) 0.043(6) Uiso d . 1 1
H H1A 0.256(5) 0.823(2) 0.124(2) 0.060(7) Uiso d . 1 1
Cl Cl1 0.42873(11) 0.85954(5) 0.44393(4) 0.0554(2) Uani d . 1 1
O O1 -0.3214(3) 0.87635(13) 0.00143(11) 0.0422(4) Uani d . 1 1
H H1 -0.4285 0.9158 -0.0388 0.063 Uiso calc R 1 1
N N1 0.0928(3) 0.81988(15) 0.10588(14) 0.0382(4) Uani d . 1 1
N N2 -0.3071(3) 0.93253(14) 0.08000(12) 0.0356(4) Uani d . 1 1
C C1 -0.0344(3) 0.95168(15) 0.20990(13) 0.0300(4) Uani d . 1 1
C C2 0.1471(3) 0.89050(16) 0.28068(14) 0.0345(4) Uani d . 1 1
H H2 0.2326 0.8170 0.2763 0.041 Uiso calc R 1 1
C C3 0.1997(4) 0.93902(17) 0.35722(14) 0.0363(4) Uani d . 1 1
C C4 0.0746(4) 1.04675(18) 0.36709(15) 0.0417(5) Uani d . 1 1
H H4 0.1116 1.0783 0.4193 0.050 Uiso calc R 1 1
C C5 -0.1068(4) 1.10622(19) 0.29740(16) 0.0456(5) Uani d . 1 1
H H5 -0.1939 1.1787 0.3030 0.055 Uiso calc R 1 1
C C6 -0.1621(4) 1.06053(17) 0.21941(15) 0.0398(5) Uani d . 1 1
H H6 -0.2849 1.1024 0.1731 0.048 Uiso calc R 1 1
C C7 -0.0862(3) 0.90061(15) 0.12633(13) 0.0285(4) Uani d . 1 1
Cl Cl2 0.07127(12) 0.35954(5) 0.44389(4) 0.0556(2) Uani d . 1 1
O O2 0.8210(3) 0.37629(13) 0.00125(11) 0.0420(3) Uani d . 1 1
H H2A 0.9256 0.4165 -0.0396 0.063 Uiso calc R 1 1
N N3 0.4070(4) 0.31958(15) 0.10577(14) 0.0381(4) Uani d . 1 1
N N4 0.8071(3) 0.43247(15) 0.08013(12) 0.0357(4) Uani d . 1 1
C C8 0.5338(3) 0.45141(15) 0.20995(13) 0.0298(4) Uani d . 1 1
C C9 0.3535(4) 0.39047(16) 0.28028(14) 0.0350(4) Uani d . 1 1
H H9 0.2684 0.3172 0.2757 0.042 Uiso calc R 1 1
C C10 0.3003(4) 0.43874(17) 0.35716(14) 0.0363(4) Uani d . 1 1
C C11 0.4257(4) 0.54666(18) 0.36691(15) 0.0422(5) Uani d . 1 1
H H11 0.3885 0.5782 0.4192 0.051 Uiso calc R 1 1
C C12 0.6065(4) 0.60617(19) 0.29736(16) 0.0457(5) Uani d . 1 1
H H12 0.6931 0.6786 0.3030 0.055 Uiso calc R 1 1
C C13 0.6620(4) 0.56053(17) 0.21931(15) 0.0396(5) Uani d . 1 1
H H13 0.7845 0.6023 0.1729 0.048 Uiso calc R 1 1
C C14 0.5860(3) 0.40097(15) 0.12632(13) 0.0286(4) Uani d . 1 1

loop_
_atom_site_aniso_label
_atom_site_aniso_U_11
_atom_site_aniso_U_22
_atom_site_aniso_U_33
_atom_site_aniso_U_12
_atom_site_aniso_U_13
_atom_site_aniso_U_23
Cl1 0.0630(4) 0.0547(3) 0.0467(4) 0.0016(2) -0.0246(3) -0.0106(2)
O1 0.0441(8) 0.0484(8) 0.0418(8) 0.0024(6) -0.0111(6) -0.0251(7)
N1 0.0349(10) 0.0440(9) 0.0412(10) 0.0039(7) -0.0025(7) -0.0210(8)
N2 0.0357(9) 0.0405(8) 0.0357(9) 0.0016(6) -0.0075(7) -0.0191(7)
C1 0.0289(9) 0.0297(8) 0.0321(10) -0.0037(6) -0.0001(7) -0.0097(7)
C2 0.0353(10) 0.0311(9) 0.0383(11) 0.0006(7) -0.0048(8) -0.0114(8)
C3 0.0358(10) 0.0381(9) 0.0335(10) -0.0059(7) -0.0049(8) -0.0075(8)
C4 0.0522(12) 0.0401(10) 0.0375(11) -0.0075(8) -0.0013(9) -0.0185(9)
C5 0.0544(13) 0.0391(10) 0.0500(13) 0.0068(8) -0.0044(10) -0.0233(9)
C6 0.0418(11) 0.0377(10) 0.0417(11) 0.0078(8) -0.0107(8) -0.0138(8)
C7 0.0284(9) 0.0263(8) 0.0308(9) -0.0042(6) 0.0003(7) -0.0081(7)
Cl2 0.0633(4) 0.0552(3) 0.0465(4) -0.0023(2) 0.0241(3) -0.0109(2)
O2 0.0445(8) 0.0488(8) 0.0404(8) -0.0033(6) 0.0107(6) -0.0252(7)
N3 0.0331(10) 0.0442(9) 0.0423(10) -0.0049(7) 0.0039(7) -0.0211(8)
N4 0.0347(9) 0.0411(8) 0.0367(9) -0.0018(6) 0.0056(7) -0.0197(7)
C8 0.0290(9) 0.0296(8) 0.0320(10) 0.0029(6) 0.0001(7) -0.0103(7)
C9 0.0351(10) 0.0313(9) 0.0401(11) -0.0006(7) 0.0044(8) -0.0122(8)
C10 0.0374(11) 0.0366(9) 0.0334(10) 0.0054(7) 0.0049(8) -0.0074(8)
C11 0.0538(13) 0.0404(10) 0.0366(11) 0.0076(8) 0.0004(9) -0.0181(9)
C12 0.0545(13) 0.0390(10) 0.0497(13) -0.0072(9) 0.0040(10) -0.0225(9)
C13 0.0423(11) 0.0373(10) 0.0420(12) -0.0085(8) 0.0083(8) -0.0154(8)
C14 0.0273(9) 0.0274(8) 0.0311(9) 0.0035(6) -0.0005(7) -0.0081(7)

loop_
_atom_type_symbol
_atom_type_description
_atom_type_scat_dispersion_real
_atom_type_scat_dispersion_imag
_atom_type_scat_source
C C 0.0033 0.0016 'International Tables Vol C Tables 4.2.6.8 and 6.1.1.4'
H H 0.0000 0.0000 'International Tables Vol C Tables 4.2.6.8 and 6.1.1.4'
Cl Cl 0.1484 0.1585 'International Tables Vol C Tables 4.2.6.8 and 6.1.1.4'
N N 0.0061 0.0033 'International Tables Vol C Tables 4.2.6.8 and 6.1.1.4'
O O 0.0106 0.0060 'International Tables Vol C Tables 4.2.6.8 and 6.1.1.4'

loop_
_geom_angle_atom_site_label_1
_geom_angle_atom_site_label_2
_geom_angle_atom_site_label_3
_geom_angle
N2 O1 H1 109.5
C7 N1 H1B 116.7(17)
C7 N1 H1A 118.6(17)
H1B N1 H1A 114(2)
C7 N2 O1 109.78(14)
C2 C1 C6 118.65(17)
C2 C1 C7 119.67(15)
C6 C1 C7 121.67(16)
C3 C2 C1 119.83(17)
C3 C2 H2 120.1
C1 C2 H2 120.1
C2 C3 C4 121.88(17)
C2 C3 Cl1 118.24(14)
C4 C3 Cl1 119.87(15)
C5 C4 C3 118.08(18)
C5 C4 H4 121.0
C3 C4 H4 121.0
C4 C5 C6 121.40(18)
C4 C5 H5 119.3
C6 C5 H5 119.3
C5 C6 C1 120.15(18)
C5 C6 H6 119.9
C1 C6 H6 119.9
N2 C7 N1 123.84(17)
N2 C7 C1 117.48(15)
N1 C7 C1 118.61(16)
N4 O2 H2A 109.5
C14 N3 H3B 116.1(16)
C14 N3 H3A 117.6(15)
H3B N3 H3A 117(2)
C14 N4 O2 109.65(14)
C9 C8 C13 118.93(17)
C9 C8 C14 119.71(15)
C13 C8 C14 121.36(16)
C10 C9 C8 119.82(16)
C10 C9 H9 120.1
C8 C9 H9 120.1
C9 C10 C11 121.64(18)
C9 C10 Cl2 118.40(14)
C11 C10 Cl2 119.96(15)
C12 C11 C10 118.32(18)
C12 C11 H11 120.8
C10 C11 H11 120.8
C11 C12 C13 121.28(18)
C11 C12 H12 119.4
C13 C12 H12 119.4
C12 C13 C8 120.01(18)
C12 C13 H13 120.0
C8 C13 H13 120.0
N4 C14 N3 123.71(17)
N4 C14 C8 117.58(15)
N3 C14 C8 118.62(16)

loop_
_geom_bond_atom_site_label_1
_geom_bond_atom_site_label_2
_geom_bond_distance
Cl1 C3 1.7412(19)
O1 N2 1.433(2)
O1 H1 0.8200
N1 C7 1.347(2)
N1 H1B 0.87(3)
N1 H1A 0.86(3)
N2 C7 1.288(2)
C1 C2 1.391(2)
C1 C6 1.394(3)
C1 C7 1.485(2)
C2 C3 1.376(3)
C2 H2 0.9300
C3 C4 1.379(3)
C4 C5 1.377(3)
C4 H4 0.9300
C5 C6 1.380(3)
C5 H5 0.9300
C6 H6 0.9300
Cl2 C10 1.742(2)
O2 N4 1.436(2)
O2 H2A 0.8200
N3 C14 1.356(2)
N3 H3B 0.92(3)
N3 H3A 0.85(2)
N4 C14 1.288(2)
C8 C9 1.384(3)
C8 C13 1.399(2)
C8 C14 1.481(2)
C9 C10 1.379(3)
C9 H9 0.9300
C10 C11 1.383(3)
C11 C12 1.375(3)
C11 H11 0.9300
C12 C13 1.379(3)
C12 H12 0.9300
C13 H13 0.9300

loop_
_geom_hbond_atom_site_label_D
_geom_hbond_atom_site_label_H
_geom_hbond_atom_site_label_A
_geom_hbond_site_symmetry_A
_geom_hbond_distance_DH
_geom_hbond_distance_HA
_geom_hbond_distance_DA
_geom_hbond_angle_DHA
O2 H2A N4 2_765 0.82 2.09 2.811(2) 147.2
N3 H3B O1 2_565 0.92(3) 2.32(3) 3.006(2) 131(2)
O1 H1 N2 2_475 0.82 2.08 2.805(2) 147
N1 H1B O2 2_665 0.87(3) 2.36(3) 3.006(3) 132(3)

loop_
_cod_related_entry_id
_cod_related_entry_database
_cod_related_entry_code
1 ChemSpider 2073708
